data_7126801
loop_
_publ_author_name
'Appel, Sebastian'
'Br\"uggemann, Peter'
'Ganter, Christian'

_publ_section_title
;
 A tropylium annulated N-heterocyclic carbene.
;
_journal_issue 63
_journal_name_full 'Chemical communications (Cambridge, England)'
_journal_page_first 9020
_journal_page_last 9023
_journal_paper_doi 10.1039/d0cc04482b
_journal_volume 56
_journal_year 2020
_chemical_formula_moiety 'C10 H12 N2 Se'
_chemical_formula_sum 'C10 H12 N2 Se'
_chemical_formula_weight 239.18
_space_group_crystal_system orthorhombic
_space_group_IT_number 19
_space_group_name_Hall 'P 2ac 2ab'
_space_group_name_H-M_alt 'P 21 21 21'
_atom_sites_solution_hydrogens geom
_atom_sites_solution_primary direct
_atom_sites_solution_secondary difmap
_audit_creation_method SHELXL-2014/7
_audit_update_record
;
2020-03-20 deposited with the CCDC.	2020-07-01 downloaded from the CCDC.
;
_cell_angle_alpha 90
_cell_angle_beta 90
_cell_angle_gamma 90
_cell_formula_units_Z 4
_cell_length_a 5.8033(8)
_cell_length_b 10.5327(15)
_cell_length_c 16.799(3)
_cell_measurement_reflns_used 7307
_cell_measurement_temperature 296(2)
_cell_measurement_theta_max 24.664
_cell_measurement_theta_min 2.2825
_cell_volume 1026.8(3)
_computing_cell_refinement 'SAINT (Bruker, 2015)'
_computing_data_collection 'APEX2 (Bruker, 2014)'
_computing_data_reduction 'SAINT (Bruker, 2015)'
_computing_molecular_graphics 'DIAMOND 3.2 (Crystal Impact, 2015)'
_computing_publication_material 'SHELXL-97 (Sheldrick, 2008)'
_computing_structure_refinement 'SHELXL-2014/7 (Sheldrick, 2014)'
_computing_structure_solution 'SHELXL-2014 (Sheldrick, 2014)'
_diffrn_ambient_temperature 296(2)
_diffrn_measured_fraction_theta_full 1.000
_diffrn_measured_fraction_theta_max 0.996
_diffrn_measurement_device_type 'Bruker Kappa APEX-II CCD area detector'
_diffrn_measurement_method '\w scans'
_diffrn_radiation_monochromator 'multilayer mirror'
_diffrn_radiation_source 'microfocus sealed tube'
_diffrn_radiation_type MoK\a
_diffrn_radiation_wavelength 0.71073
_diffrn_reflns_av_R_equivalents 0.0287
_diffrn_reflns_av_unetI/netI 0.0269
_diffrn_reflns_Laue_measured_fraction_full 1.000
_diffrn_reflns_Laue_measured_fraction_max 0.996
_diffrn_reflns_limit_h_max 8
_diffrn_reflns_limit_h_min -8
_diffrn_reflns_limit_k_max 14
_diffrn_reflns_limit_k_min -14
_diffrn_reflns_limit_l_max 23
_diffrn_reflns_limit_l_min -23
_diffrn_reflns_number 19341
_diffrn_reflns_point_group_measured_fraction_full 0.998
_diffrn_reflns_point_group_measured_fraction_max 0.993
_diffrn_reflns_theta_full 25.242
_diffrn_reflns_theta_max 29.964
_diffrn_reflns_theta_min 2.282
_exptl_absorpt_coefficient_mu 3.612
_exptl_absorpt_correction_T_max 0.7460
_exptl_absorpt_correction_T_min 0.5454
_exptl_absorpt_correction_type multi-scan
_exptl_absorpt_process_details '(<i>SADABS</i>; Sheldrick, 2015)'
_exptl_crystal_colour colorless
_exptl_crystal_density_diffrn 1.547
_exptl_crystal_density_method 'not measured'
_exptl_crystal_description block
_exptl_crystal_F_000 480
_exptl_crystal_size_max 0.250
_exptl_crystal_size_mid 0.250
_exptl_crystal_size_min 0.100
_refine_diff_density_max 0.738
_refine_diff_density_min -0.299
_refine_diff_density_rms 0.065
_refine_ls_abs_structure_details
;
 Flack x determined using 777 quotients [(I+)-(I-)]/[(I+)+(I-)]
 (Parsons, Flack and Wagner, Acta Cryst. B69 (2013) 249-259).
;
_refine_ls_abs_structure_Flack 0.022(6)
_refine_ls_extinction_method none
_refine_ls_goodness_of_fit_ref 1.063
_refine_ls_hydrogen_treatment constr
_refine_ls_matrix_type full
_refine_ls_number_parameters 120
_refine_ls_number_reflns 2955
_refine_ls_number_restraints 0
_refine_ls_restrained_S_all 1.063
_refine_ls_R_factor_all 0.0571
_refine_ls_R_factor_gt 0.0407
_refine_ls_shift/su_max 0.000
_refine_ls_shift/su_mean 0.000
_refine_ls_structure_factor_coef Fsqd
_refine_ls_weighting_details 'w=1/[\s^2^(Fo^2^)+(0.0493P)^2^+0.4607P] where P=(Fo^2^+2Fc^2^)/3'
_refine_ls_weighting_scheme calc
_refine_ls_wR_factor_gt 0.1036
_refine_ls_wR_factor_ref 0.1114
_reflns_Friedel_coverage 0.710
_reflns_Friedel_fraction_full 0.996
_reflns_Friedel_fraction_max 0.989
_reflns_number_gt 2257
_reflns_number_total 2955
_reflns_threshold_expression 'I > 2\s(I)'
_cod_data_source_file d0cc04482b2.cif
_cod_data_source_block SA-457
_cod_depositor_comments 'Adding full bibliography for 7126798--7126803.cif.'
_cod_database_code 7126801
_shelx_shelxl_version_number 2014/7
_shelx_space_group_comment
;
The symmetry employed for this shelxl refinement is uniquely defined
by the following loop, which should always be used as a source of
symmetry information in preference to the above space-group names.
They are only intended as comments.
;
_shelx_estimated_absorpt_t_min 0.465
_shelx_estimated_absorpt_t_max 0.714

loop_
_space_group_symop_operation_xyz
'x, y, z'
'x+1/2, -y+1/2, -z'
'-x, y+1/2, -z+1/2'
'-x+1/2, -y, z+1/2'

loop_
_atom_site_label
_atom_site_type_symbol
_atom_site_fract_x
_atom_site_fract_y
_atom_site_fract_z
_atom_site_U_iso_or_equiv
_atom_site_adp_type
_atom_site_occupancy
_atom_site_site_symmetry_order
_atom_site_calc_flag
_atom_site_refinement_flags_posn
_atom_site_refinement_flags_adp
_atom_site_refinement_flags_occupancy
_atom_site_disorder_assembly
_atom_site_disorder_group
Se Se 0.79170(9) 0.49918(5) 0.46882(3) 0.0703(2) Uani 1 1 d . . . . .
N1 N 0.4357(6) 0.5179(3) 0.58606(18) 0.0450(7) Uani 1 1 d . . . . .
C1 C 0.6116(7) 0.4523(4) 0.5544(2) 0.0445(9) Uani 1 1 d . . . . .
C2 C 0.3560(11) 0.6404(4) 0.5574(3) 0.0643(13) Uani 1 1 d . . . . .
H2A H 0.3210 0.6942 0.6019 0.096 Uiso 1 1 calc R U . . .
H2B H 0.2200 0.6289 0.5256 0.096 Uiso 1 1 calc R U . . .
H2C H 0.4743 0.6791 0.5257 0.096 Uiso 1 1 calc R U . . .
C3 C 0.8075(9) 0.2465(4) 0.5853(3) 0.0658(12) Uani 1 1 d . . . . .
H3A H 0.7326 0.1664 0.5767 0.099 Uiso 1 1 calc R U . . .
H3B H 0.9064 0.2405 0.6309 0.099 Uiso 1 1 calc R U . . .
H3C H 0.8975 0.2680 0.5393 0.099 Uiso 1 1 calc R U . . .
C4 C 0.4717(7) 0.3443(3) 0.6589(2) 0.0435(8) Uani 1 1 d . . . . .
C5 C 0.4248(9) 0.2387(4) 0.7106(3) 0.0576(11) Uani 1 1 d . . . . .
H5 H 0.4713 0.1577 0.6954 0.069 Uiso 1 1 calc R U . . .
C6 C 0.3164(11) 0.2539(5) 0.7798(3) 0.0668(14) Uani 1 1 d . . . . .
H6 H 0.2708 0.1819 0.8078 0.080 Uiso 1 1 calc R U . . .
N2 N 0.6333(6) 0.3450(3) 0.5989(2) 0.0459(7) Uani 1 1 d . . . . .
C9 C 0.1381(9) 0.4882(5) 0.6918(3) 0.0641(11) Uani 1 1 d . . . . .
H9 H 0.0323 0.5397 0.6657 0.077 Uiso 1 1 calc R U . . .
C7 C 0.2648(12) 0.3806(6) 0.8146(3) 0.0779(17) Uani 1 1 d . . . . .
H7A H 0.4055 0.4300 0.8177 0.093 Uiso 1 1 calc R U . . .
H7B H 0.2057 0.3701 0.8682 0.093 Uiso 1 1 calc R U . . .
C10 C 0.3445(7) 0.4531(4) 0.6515(2) 0.0445(8) Uani 1 1 d . . . . .
C8 C 0.0913(11) 0.4501(6) 0.7652(3) 0.0760(16) Uani 1 1 d . . . . .
H8 H -0.0532 0.4670 0.7866 0.091 Uiso 1 1 calc R U . . .

loop_
_atom_site_aniso_label
_atom_site_aniso_U_11
_atom_site_aniso_U_22
_atom_site_aniso_U_33
_atom_site_aniso_U_23
_atom_site_aniso_U_13
_atom_site_aniso_U_12
Se 0.0703(3) 0.0848(4) 0.0557(3) 0.0098(3) 0.0090(2) -0.0181(3)
N1 0.0541(17) 0.0371(16) 0.0437(15) 0.0026(14) -0.0093(13) -0.0002(14)
C1 0.045(2) 0.0448(19) 0.0433(19) 0.0012(16) -0.0066(17) -0.0108(16)
C2 0.083(4) 0.046(2) 0.064(3) 0.010(2) -0.017(3) 0.007(2)
C3 0.059(3) 0.055(2) 0.083(3) -0.006(2) 0.005(3) 0.010(2)
C4 0.048(2) 0.0382(17) 0.0444(19) -0.0014(16) -0.0037(17) -0.0006(16)
C5 0.064(3) 0.045(2) 0.064(3) 0.011(2) -0.004(3) -0.004(2)
C6 0.068(3) 0.077(3) 0.055(3) 0.020(2) -0.005(2) -0.020(3)
N2 0.0473(17) 0.0384(15) 0.0519(18) -0.0022(14) 0.0001(16) 0.0006(14)
C9 0.061(2) 0.070(3) 0.062(3) -0.002(3) 0.004(2) 0.017(3)
C7 0.094(5) 0.096(4) 0.043(2) 0.000(3) 0.004(3) -0.009(3)
C10 0.048(2) 0.0437(18) 0.0421(19) -0.0035(15) -0.0056(17) 0.0023(15)
C8 0.070(4) 0.089(4) 0.069(3) -0.011(3) 0.020(3) 0.006(3)

loop_
_atom_type_symbol
_atom_type_description
_atom_type_scat_dispersion_real
_atom_type_scat_dispersion_imag
_atom_type_scat_source
C C 0.0033 0.0016 'International Tables Vol C Tables 4.2.6.8 and 6.1.1.4'
H H 0.0000 0.0000 'International Tables Vol C Tables 4.2.6.8 and 6.1.1.4'
N N 0.0061 0.0033 'International Tables Vol C Tables 4.2.6.8 and 6.1.1.4'
Se Se -0.0929 2.2259 'International Tables Vol C Tables 4.2.6.8 and 6.1.1.4'

loop_
_geom_angle_atom_site_label_1
_geom_angle_atom_site_label_2
_geom_angle_atom_site_label_3
_geom_angle
_geom_angle_site_symmetry_1
_geom_angle_site_symmetry_3
_geom_angle_publ_flag
C1 N1 C10 110.4(3) . . ?
C1 N1 C2 124.6(4) . . ?
C10 N1 C2 125.0(4) . . ?
N1 C1 N2 106.3(3) . . ?
N1 C1 Se 127.0(3) . . ?
N2 C1 Se 126.7(3) . . ?
N1 C2 H2A 109.5 . . ?
N1 C2 H2B 109.5 . . ?
H2A C2 H2B 109.5 . . ?
N1 C2 H2C 109.5 . . ?
H2A C2 H2C 109.5 . . ?
H2B C2 H2C 109.5 . . ?
N2 C3 H3A 109.5 . . ?
N2 C3 H3B 109.5 . . ?
H3A C3 H3B 109.5 . . ?
N2 C3 H3C 109.5 . . ?
H3A C3 H3C 109.5 . . ?
H3B C3 H3C 109.5 . . ?
C10 C4 N2 107.2(3) . . ?
C10 C4 C5 126.9(4) . . ?
N2 C4 C5 125.1(4) . . ?
C6 C5 C4 121.6(5) . . ?
C6 C5 H5 119.2 . . ?
C4 C5 H5 119.2 . . ?
C5 C6 C7 123.1(5) . . ?
C5 C6 H6 118.5 . . ?
C7 C6 H6 118.5 . . ?
C1 N2 C4 110.1(3) . . ?
C1 N2 C3 124.4(4) . . ?
C4 N2 C3 125.4(4) . . ?
C8 C9 C10 122.4(5) . . ?
C8 C9 H9 118.8 . . ?
C10 C9 H9 118.8 . . ?
C6 C7 C8 110.9(5) . . ?
C6 C7 H7A 109.5 . . ?
C8 C7 H7A 109.5 . . ?
C6 C7 H7B 109.5 . . ?
C8 C7 H7B 109.5 . . ?
H7A C7 H7B 108.0 . . ?
C4 C10 N1 106.0(4) . . ?
C4 C10 C9 128.8(4) . . ?
N1 C10 C9 124.4(4) . . ?
C9 C8 C7 121.8(5) . . ?
C9 C8 H8 119.1 . . ?
C7 C8 H8 119.1 . . ?

loop_
_geom_bond_atom_site_label_1
_geom_bond_atom_site_label_2
_geom_bond_distance
_geom_bond_site_symmetry_2
_geom_bond_publ_flag
Se C1 1.845(4) . ?
N1 C1 1.343(5) . ?
N1 C10 1.398(5) . ?
N1 C2 1.453(5) . ?
C1 N2 1.361(5) . ?
C2 H2A 0.9600 . ?
C2 H2B 0.9600 . ?
C2 H2C 0.9600 . ?
C3 N2 1.467(6) . ?
C3 H3A 0.9600 . ?
C3 H3B 0.9600 . ?
C3 H3C 0.9600 . ?
C4 C10 1.369(5) . ?
C4 N2 1.377(5) . ?
C4 C5 1.437(6) . ?
C5 C6 1.331(7) . ?
C5 H5 0.9300 . ?
C6 C7 1.487(8) . ?
C6 H6 0.9300 . ?
C9 C8 1.324(7) . ?
C9 C10 1.425(6) . ?
C9 H9 0.9300 . ?
C7 C8 1.496(9) . ?
C7 H7A 0.9700 . ?
C7 H7B 0.9700 . ?
C8 H8 0.9300 . ?

loop_
_geom_torsion_atom_site_label_1
_geom_torsion_atom_site_label_2
_geom_torsion_atom_site_label_3
_geom_torsion_atom_site_label_4
_geom_torsion
_geom_torsion_site_symmetry_1
_geom_torsion_site_symmetry_2
_geom_torsion_site_symmetry_3
_geom_torsion_site_symmetry_4
_geom_torsion_publ_flag
C10 N1 C1 N2 0.4(4) . . . . ?
C2 N1 C1 N2 178.9(4) . . . . ?
C10 N1 C1 Se -178.6(3) . . . . ?
C2 N1 C1 Se -0.2(6) . . . . ?
C10 C4 C5 C6 -29.8(7) . . . . ?
N2 C4 C5 C6 161.1(5) . . . . ?
C4 C5 C6 C7 -8.8(8) . . . . ?
N1 C1 N2 C4 -0.6(4) . . . . ?
Se C1 N2 C4 178.5(3) . . . . ?
N1 C1 N2 C3 -179.4(4) . . . . ?
Se C1 N2 C3 -0.3(6) . . . . ?
C10 C4 N2 C1 0.5(4) . . . . ?
C5 C4 N2 C1 171.4(4) . . . . ?
C10 C4 N2 C3 179.3(4) . . . . ?
C5 C4 N2 C3 -9.8(7) . . . . ?
C5 C6 C7 C8 67.3(8) . . . . ?
N2 C4 C10 N1 -0.2(4) . . . . ?
C5 C4 C10 N1 -171.0(4) . . . . ?
N2 C4 C10 C9 170.4(4) . . . . ?
C5 C4 C10 C9 -0.3(7) . . . . ?
C1 N1 C10 C4 -0.1(4) . . . . ?
C2 N1 C10 C4 -178.6(4) . . . . ?
C1 N1 C10 C9 -171.2(4) . . . . ?
C2 N1 C10 C9 10.3(6) . . . . ?
C8 C9 C10 C4 30.9(8) . . . . ?
C8 C9 C10 N1 -160.0(5) . . . . ?
C10 C9 C8 C7 7.6(9) . . . . ?
C6 C7 C8 C9 -66.0(8) . . . . ?
